data_1542981
loop_
_publ_author_name
'Ozoe, Hiroaki'
'Kitamura, Chitoshi'
'Nishida, Jun-ichi'
'Kawase, Takeshi'

_publ_section_title
;
 2,7,10,13-Tetra-<i>tert</i>-butyl-<i>N</i>-phenylacenaphtho[1,2-<i>j</i>]fluoranthene-4,5-dicarboximide
;
_journal_coeditor_code HB4031
_journal_issue 3
_journal_name_full IUCrData
_journal_page_first x160473
_journal_paper_doi 10.1107/S2414314616004739
_journal_volume 1
_journal_year 2016
_chemical_formula_iupac 'C50 H49 N O2'
_chemical_formula_moiety 'C50 H49 N O2'
_chemical_formula_sum 'C50 H49 N O2'
_chemical_formula_weight 695.9
_chemical_name_systematic
2,7,10,13-Tetra-<i>tert</i>-butyl-<i>N</i>-phenylacenaphtho[1,2-<i>j</i>]fluoranthene-4,5-dicarboximide
_space_group_IT_number 14
_symmetry_cell_setting monoclinic
_symmetry_space_group_name_Hall '-P 2ybc'
_symmetry_space_group_name_H-M 'P 1 21/c 1'
_cell_angle_alpha 90
_cell_angle_beta 92.382(3)
_cell_angle_gamma 90
_cell_formula_units_Z 4
_cell_length_a 19.155(3)
_cell_length_b 10.5762(14)
_cell_length_c 19.495(3)
_cell_measurement_reflns_used 10293
_cell_measurement_temperature 223
_cell_measurement_theta_max 27.44
_cell_measurement_theta_min 3
_cell_volume 3946.0(10)
_computing_cell_refinement
;
PROCESS-AUTO (Rigaku, 1998)
;
_computing_data_collection
;
PROCESS-AUTO (Rigaku, 1998)
;
_computing_data_reduction
;
PROCESS-AUTO (Rigaku, 1998)
;
_computing_molecular_graphics
;
Mercury (Macrae <i>et al.</i>,  2008)
;
_computing_publication_material
;
WinGX (Farrugia, 2012)
;
_computing_structure_refinement
;
SHELXL2014 (Sheldrick, 2015)
;
_computing_structure_solution
;
SIR2004 (Burla <i>et al.</i>,  2005)
;
_diffrn_ambient_temperature 223
_diffrn_detector_area_resol_mean 10
_diffrn_measured_fraction_theta_full 0.998
_diffrn_measured_fraction_theta_max 0.995
_diffrn_measurement_device_type 'Rigaku R-AXIS RAPID'
_diffrn_measurement_method '\f and \w scans'
_diffrn_radiation_monochromator graphite
_diffrn_radiation_type MoK\a
_diffrn_radiation_wavelength 0.71073
_diffrn_reflns_av_R_equivalents 0.0817
_diffrn_reflns_limit_h_max 24
_diffrn_reflns_limit_h_min -24
_diffrn_reflns_limit_k_max 13
_diffrn_reflns_limit_k_min -13
_diffrn_reflns_limit_l_max 25
_diffrn_reflns_limit_l_min -25
_diffrn_reflns_number 36876
_diffrn_reflns_theta_full 25.242
_diffrn_reflns_theta_max 27.483
_diffrn_reflns_theta_min 3.005
_diffrn_standards_number 0
_exptl_absorpt_coefficient_mu 0.07
_exptl_absorpt_correction_type none
_exptl_crystal_colour yellow
_exptl_crystal_density_diffrn 1.171
_exptl_crystal_density_method 'not measured'
_exptl_crystal_description prism
_exptl_crystal_F_000 1488
_exptl_crystal_size_max 0.50
_exptl_crystal_size_mid 0.45
_exptl_crystal_size_min 0.18
_refine_diff_density_max 0.344
_refine_diff_density_min -0.252
_refine_ls_extinction_method none
_refine_ls_goodness_of_fit_ref 1.061
_refine_ls_hydrogen_treatment constr
_refine_ls_matrix_type full
_refine_ls_number_constraints 0
_refine_ls_number_parameters 534
_refine_ls_number_reflns 9011
_refine_ls_number_restraints 60
_refine_ls_restrained_S_all 1.072
_refine_ls_R_factor_all 0.1644
_refine_ls_R_factor_gt 0.0766
_refine_ls_shift/su_max 0.001
_refine_ls_shift/su_mean 0
_refine_ls_structure_factor_coef Fsqd
_refine_ls_weighting_details 'w=1/[\s^2^(Fo^2^)+(0.0978P)^2^+1.0477P] where P=(Fo^2^+2Fc^2^)/3'
_refine_ls_weighting_scheme calc
_refine_ls_wR_factor_gt 0.1814
_refine_ls_wR_factor_ref 0.2433
_reflns_number_gt 4306
_reflns_number_total 9011
_reflns_threshold_expression 'I > 2\s(I)'
_cod_data_source_file hb4031sup1.cif
_cod_data_source_block I
_cod_original_sg_symbol_H-M 'P 21/c'
_cod_database_code 1542981

loop_
_symmetry_equiv_pos_as_xyz
'x, y, z'
'-x, y+1/2, -z+1/2'
'-x, -y, -z'
'x, -y-1/2, z-1/2'

loop_
_atom_site_type_symbol
_atom_site_label
_atom_site_fract_x
_atom_site_fract_y
_atom_site_fract_z
_atom_site_U_iso_or_equiv
_atom_site_adp_type
_atom_site_calc_flag
_atom_site_occupancy
_atom_site_disorder_assembly
_atom_site_disorder_group
C C1 0.13806(16) 0.0838(3) 0.80828(15) 0.0526(7) Uani d 1 . .
C C2 0.18062(15) 0.2011(2) 0.80595(14) 0.0494(7) Uani d 1 . .
C C3 0.18331(14) 0.3038(3) 0.84956(14) 0.0509(7) Uani d 1 . .
C C4 0.15047(15) 0.3296(3) 0.91487(14) 0.0518(7) Uani d 1 . .
C C5 0.10657(16) 0.2646(3) 0.95600(15) 0.0551(7) Uani d 1 . .
H H5 0.0911 0.1833 0.9431 0.066 Uiso calc 1 . .
C C6 0.08416(16) 0.3193(3) 1.01825(15) 0.0565(8) Uani d 1 . .
C C7 0.10950(16) 0.4367(3) 1.03773(15) 0.0601(8) Uani d 1 . .
H H7 0.0955 0.4721 1.0792 0.072 Uiso calc 1 . .
C C8 0.15568(16) 0.5050(3) 0.99720(14) 0.0547(7) Uani d 1 . .
C C9 0.17466(15) 0.4498(3) 0.93602(14) 0.0522(7) Uani d 1 . .
C C10 0.18541(16) 0.6257(3) 1.01245(15) 0.0583(8) Uani d 1 . .
H H10 0.1753 0.6662 1.0538 0.07 Uiso calc 1 . .
C C11 0.22873(16) 0.6841(3) 0.96766(15) 0.0548(7) Uani d 1 . .
C C12 0.24549(16) 0.6228(3) 0.90557(15) 0.0558(7) Uani d 1 . .
H H12 0.2747 0.6639 0.8751 0.067 Uiso calc 1 . .
C C13 0.21992(15) 0.5050(3) 0.88923(14) 0.0516(7) Uani d 1 . .
C C14 0.22796(15) 0.4107(3) 0.83327(14) 0.0501(7) Uani d 1 . .
C C15 0.26736(14) 0.4054(3) 0.77527(14) 0.0497(7) Uani d 1 . .
C C16 0.31842(14) 0.4932(3) 0.74463(14) 0.0508(7) Uani d 1 . .
C C17 0.34844(16) 0.6078(3) 0.76063(15) 0.0581(8) Uani d 1 . .
H H17 0.3354 0.6501 0.8005 0.07 Uiso calc 1 . .
C C18 0.39867(16) 0.6642(3) 0.71856(15) 0.0590(8) Uani d 1 . .
C C19 0.41857(15) 0.6022(3) 0.66032(15) 0.0580(8) Uani d 1 . .
H H19 0.4518 0.6397 0.6326 0.07 Uiso calc 1 . .
C C20 0.39002(15) 0.4833(3) 0.64136(14) 0.0535(7) Uani d 1 . .
C C21 0.34122(15) 0.4334(3) 0.68469(14) 0.0514(7) Uani d 1 . .
C C22 0.40672(16) 0.4094(3) 0.58431(15) 0.0592(8) Uani d 1 . .
H H22 0.4395 0.4405 0.554 0.071 Uiso calc 1 . .
C C23 0.37641(16) 0.2922(3) 0.57127(15) 0.0570(8) Uani d 1 . .
C C24 0.32698(16) 0.2448(3) 0.61681(15) 0.0579(8) Uani d 1 . .
H H24 0.3059 0.1657 0.6084 0.07 Uiso calc 1 . .
C C25 0.30968(15) 0.3147(3) 0.67363(15) 0.0522(7) Uani d 1 . .
C C26 0.26357(15) 0.2958(3) 0.73085(14) 0.0519(7) Uani d 1 . .
C C27 0.22046(15) 0.1962(3) 0.74767(14) 0.0527(7) Uani d 1 . .
C C28 0.20711(16) 0.0730(3) 0.71275(15) 0.0564(7) Uani d 1 . .
C C29 0.12609(16) -0.1075(3) 0.73321(15) 0.0538(7) Uani d 1 . .
C C30 0.05538(17) -0.1131(3) 0.71880(16) 0.0650(9) Uani d 1 . .
H H30 0.0279 -0.0399 0.7222 0.078 Uiso calc 1 . .
C C31 0.0247(2) -0.2257(4) 0.69935(18) 0.0770(10) Uani d 1 . .
H H31 -0.0237 -0.2296 0.6897 0.092 Uiso calc 1 . .
C C32 0.0646(2) -0.3319(3) 0.69411(19) 0.0815(11) Uani d 1 . .
H H32 0.0436 -0.4087 0.6805 0.098 Uiso calc 1 . .
C C33 0.1350(2) -0.3271(3) 0.70859(19) 0.0814(11) Uani d 1 . .
H H33 0.1621 -0.4008 0.7053 0.098 Uiso calc 1 . .
C C34 0.16656(19) -0.2143(3) 0.72803(18) 0.0713(9) Uani d 1 . .
H H34 0.215 -0.2107 0.7376 0.086 Uiso calc 1 . .
C C35 0.03577(18) 0.2437(3) 1.06289(16) 0.0660(9) Uani d 1 . .
C C36 0.0768(3) 0.1391(5) 1.0968(3) 0.142(2) Uani d 1 . .
H H36A 0.0988 0.0888 1.0621 0.213 Uiso calc 1 . .
H H36B 0.1125 0.1746 1.1279 0.213 Uiso calc 1 . .
H H36C 0.0459 0.086 1.1223 0.213 Uiso calc 1 . .
C C37 -0.0240(2) 0.1860(5) 1.0184(2) 0.1108(15) Uani d 1 . .
H H37A -0.051 0.2532 0.9962 0.166 Uiso calc 1 . .
H H37B -0.0049 0.1317 0.9838 0.166 Uiso calc 1 . .
H H37C -0.054 0.1368 1.0471 0.166 Uiso calc 1 . .
C C38 0.0006(3) 0.3247(4) 1.1149(2) 0.1224(18) Uani d 1 . .
H H38A -0.0256 0.3915 1.0914 0.184 Uiso calc 1 . .
H H38B -0.031 0.273 1.1406 0.184 Uiso calc 1 . .
H H38C 0.0356 0.3617 1.1461 0.184 Uiso calc 1 . .
C C39 0.26024(16) 0.8157(3) 0.98251(16) 0.0593(8) Uani d 1 . .
C C40 0.34018(17) 0.8035(3) 0.98656(19) 0.0777(10) Uani d 1 . .
H H40A 0.3559 0.7684 0.9439 0.117 Uiso calc 1 . .
H H40B 0.3609 0.8863 0.994 0.117 Uiso calc 1 . .
H H40C 0.3542 0.7481 1.0243 0.117 Uiso calc 1 . .
C C41 0.2368(2) 0.8709(3) 1.04987(18) 0.0803(11) Uani d 1 . .
H H41A 0.2512 0.8151 1.0874 0.121 Uiso calc 1 . .
H H41B 0.258 0.9534 1.0571 0.121 Uiso calc 1 . .
H H41C 0.1864 0.8792 1.0481 0.121 Uiso calc 1 . .
C C42 0.2369(2) 0.9054(3) 0.9243(2) 0.0848(11) Uani d 1 . .
H H42A 0.2514 0.8717 0.8809 0.127 Uiso calc 1 . .
H H42B 0.1864 0.9137 0.9231 0.127 Uiso calc 1 . .
H H42C 0.2581 0.9878 0.932 0.127 Uiso calc 1 . .
C C43 0.43054(17) 0.7933(3) 0.73791(16) 0.0719(10) Uani d 1 . .
C C44A 0.4078(5) 0.8843(6) 0.6781(4) 0.097(3) Uani d 0.506(8) A 1
H H44A 0.4223 0.8495 0.6349 0.146 Uiso calc 0.506(8) A 1
H H44B 0.3573 0.8938 0.6766 0.146 Uiso calc 0.506(8) A 1
H H44C 0.4295 0.9663 0.6856 0.146 Uiso calc 0.506(8) A 1
C C45A 0.5101(3) 0.7829(9) 0.7374(5) 0.104(4) Uani d 0.506(8) A 1
H H45A 0.5234 0.7467 0.6942 0.156 Uiso calc 0.506(8) A 1
H H45B 0.5306 0.8663 0.7429 0.156 Uiso calc 0.506(8) A 1
H H45C 0.5266 0.729 0.7749 0.156 Uiso calc 0.506(8) A 1
C C46A 0.4076(5) 0.8490(8) 0.8041(4) 0.116(5) Uani d 0.506(8) A 1
H H46A 0.357 0.8545 0.803 0.175 Uiso calc 0.506(8) A 1
H H46B 0.4235 0.7956 0.842 0.175 Uiso calc 0.506(8) A 1
H H46C 0.4275 0.9329 0.81 0.175 Uiso calc 0.506(8) A 1
C C44B 0.3721(4) 0.8919(7) 0.7425(6) 0.117(4) Uani d 0.494(8) A 2
H H44D 0.3358 0.8593 0.771 0.175 Uiso calc 0.494(8) A 2
H H44E 0.391 0.9691 0.7625 0.175 Uiso calc 0.494(8) A 2
H H44F 0.3524 0.9094 0.6968 0.175 Uiso calc 0.494(8) A 2
C C45B 0.4872(4) 0.8431(9) 0.6937(4) 0.099(4) Uani d 0.494(8) A 2
H H45D 0.524 0.7805 0.691 0.148 Uiso calc 0.494(8) A 2
H H45E 0.4677 0.8606 0.6479 0.148 Uiso calc 0.494(8) A 2
H H45F 0.5064 0.9203 0.7137 0.148 Uiso calc 0.494(8) A 2
C C46B 0.4629(5) 0.7759(10) 0.8120(4) 0.120(4) Uani d 0.494(8) A 2
H H46D 0.4275 0.7439 0.8417 0.179 Uiso calc 0.494(8) A 2
H H46E 0.5013 0.7164 0.8112 0.179 Uiso calc 0.494(8) A 2
H H46F 0.4799 0.8567 0.8293 0.179 Uiso calc 0.494(8) A 2
C C47 0.39577(15) 0.2151(3) 0.50786(16) 0.0650(9) Uani d 1 . .
C C48A 0.3656(5) 0.2781(9) 0.4436(4) 0.098(3) Uani d 0.669(17) B 3
H H48A 0.3153 0.2853 0.4464 0.147 Uiso calc 0.669(17) B 3
H H48B 0.3858 0.3617 0.4393 0.147 Uiso calc 0.669(17) B 3
H H48C 0.3764 0.2277 0.4038 0.147 Uiso calc 0.669(17) B 3
C C49A 0.3670(4) 0.0805(6) 0.5102(4) 0.079(3) Uani d 0.669(17) B 3
H H49A 0.3857 0.0382 0.5511 0.119 Uiso calc 0.669(17) B 3
H H49B 0.3165 0.0833 0.5111 0.119 Uiso calc 0.669(17) B 3
H H49C 0.3807 0.0346 0.4698 0.119 Uiso calc 0.669(17) B 3
C C50A 0.4745(3) 0.2045(9) 0.5027(6) 0.095(3) Uani d 0.669(17) B 3
H H50A 0.4943 0.1642 0.5438 0.142 Uiso calc 0.669(17) B 3
H H50B 0.485 0.1543 0.4629 0.142 Uiso calc 0.669(17) B 3
H H50C 0.4944 0.2883 0.4983 0.142 Uiso calc 0.669(17) B 3
C C48B 0.4588(13) 0.275(3) 0.4776(14) 0.198(18) Uani d 0.331(17) B 4
H H48D 0.4492 0.363 0.4675 0.298 Uiso calc 0.331(17) B 4
H H48E 0.4984 0.2686 0.5102 0.298 Uiso calc 0.331(17) B 4
H H48F 0.4696 0.2309 0.4357 0.298 Uiso calc 0.331(17) B 4
C C49B 0.3336(12) 0.227(3) 0.4581(13) 0.168(15) Uani d 0.331(17) B 4
H H49D 0.3251 0.3157 0.448 0.252 Uiso calc 0.331(17) B 4
H H49E 0.3429 0.1824 0.4161 0.252 Uiso calc 0.331(17) B 4
H H49F 0.2927 0.191 0.4784 0.252 Uiso calc 0.331(17) B 4
C C50B 0.409(2) 0.0784(12) 0.5240(13) 0.218(18) Uani d 0.331(17) B 4
H H50D 0.3682 0.0414 0.5434 0.327 Uiso calc 0.331(17) B 4
H H50E 0.4199 0.0338 0.4822 0.327 Uiso calc 0.331(17) B 4
H H50F 0.4487 0.0715 0.5568 0.327 Uiso calc 0.331(17) B 4
N N1 0.15753(12) 0.0106(2) 0.75189(12) 0.0543(6) Uani d 1 . .
O O1 0.09504(10) 0.05126(18) 0.84835(10) 0.0586(5) Uani d 1 . .
O O2 0.23169(12) 0.0291(2) 0.66200(11) 0.0686(6) Uani d 1 . .

loop_
_atom_site_aniso_label
_atom_site_aniso_U_11
_atom_site_aniso_U_22
_atom_site_aniso_U_33
_atom_site_aniso_U_12
_atom_site_aniso_U_13
_atom_site_aniso_U_23
C1 0.0579(18) 0.0469(17) 0.0531(17) 0.0005(14) 0.0048(15) 0.0011(14)
C2 0.0566(17) 0.0405(15) 0.0513(16) -0.0050(13) 0.0050(13) -0.0031(13)
C3 0.0506(16) 0.0475(16) 0.0552(16) -0.0021(13) 0.0076(13) 0.0008(14)
C4 0.0543(17) 0.0509(17) 0.0506(16) -0.0028(14) 0.0074(14) -0.0036(14)
C5 0.0603(18) 0.0499(17) 0.0556(17) -0.0053(14) 0.0082(14) -0.0047(14)
C6 0.0633(19) 0.0526(18) 0.0542(17) -0.0045(15) 0.0114(15) -0.0010(14)
C7 0.072(2) 0.0584(19) 0.0508(16) -0.0023(16) 0.0136(15) -0.0039(15)
C8 0.0625(18) 0.0509(17) 0.0515(16) -0.0003(14) 0.0107(14) -0.0042(14)
C9 0.0597(18) 0.0464(16) 0.0509(16) -0.0047(14) 0.0061(14) -0.0044(14)
C10 0.069(2) 0.0533(18) 0.0530(17) -0.0002(15) 0.0070(15) -0.0070(14)
C11 0.0584(18) 0.0468(17) 0.0594(17) -0.0019(14) 0.0038(15) -0.0016(14)
C12 0.0629(19) 0.0491(17) 0.0558(17) -0.0064(14) 0.0086(15) -0.0025(14)
C13 0.0566(17) 0.0459(16) 0.0527(16) -0.0023(13) 0.0064(14) -0.0036(14)
C14 0.0555(17) 0.0455(16) 0.0497(15) -0.0033(13) 0.0062(13) -0.0007(13)
C15 0.0515(16) 0.0457(16) 0.0519(16) -0.0063(13) 0.0038(13) 0.0014(13)
C16 0.0494(16) 0.0534(17) 0.0499(16) -0.0026(14) 0.0043(13) 0.0013(14)
C17 0.0596(18) 0.0565(18) 0.0585(18) -0.0089(15) 0.0081(15) -0.0039(15)
C18 0.0591(18) 0.0581(19) 0.0600(18) -0.0116(15) 0.0068(15) 0.0014(15)
C19 0.0556(18) 0.0594(19) 0.0597(18) -0.0074(15) 0.0100(15) 0.0059(16)
C20 0.0511(17) 0.0572(18) 0.0527(16) -0.0012(14) 0.0090(14) 0.0034(14)
C21 0.0511(16) 0.0528(17) 0.0502(16) -0.0015(14) 0.0016(13) 0.0027(14)
C22 0.0575(18) 0.062(2) 0.0588(18) 0.0003(15) 0.0123(15) 0.0040(16)
C23 0.0554(18) 0.0608(19) 0.0554(17) 0.0001(15) 0.0100(14) 0.0014(15)
C24 0.0634(19) 0.0538(18) 0.0571(17) -0.0024(15) 0.0086(15) -0.0028(15)
C25 0.0499(16) 0.0509(17) 0.0560(17) 0.0000(14) 0.0037(13) -0.0014(14)
C26 0.0535(17) 0.0506(17) 0.0517(16) -0.0037(14) 0.0049(14) -0.0026(14)
C27 0.0594(18) 0.0465(17) 0.0525(16) -0.0033(14) 0.0066(14) -0.0032(14)
C28 0.0580(18) 0.0539(18) 0.0578(18) -0.0050(15) 0.0070(15) -0.0027(15)
C29 0.0619(19) 0.0470(17) 0.0531(16) -0.0067(15) 0.0107(14) -0.0019(14)
C30 0.063(2) 0.059(2) 0.073(2) -0.0064(16) 0.0035(17) 0.0001(17)
C31 0.073(2) 0.076(2) 0.082(2) -0.023(2) 0.0037(19) -0.010(2)
C32 0.101(3) 0.056(2) 0.090(3) -0.024(2) 0.020(2) -0.0182(19)
C33 0.094(3) 0.051(2) 0.100(3) 0.0001(19) 0.015(2) -0.0119(19)
C34 0.072(2) 0.056(2) 0.086(2) -0.0024(17) 0.0043(18) -0.0076(18)
C35 0.077(2) 0.059(2) 0.0634(19) -0.0109(17) 0.0210(17) -0.0002(16)
C36 0.133(4) 0.131(4) 0.164(5) 0.007(3) 0.042(4) 0.087(4)
C37 0.094(3) 0.132(4) 0.109(3) -0.041(3) 0.040(3) -0.021(3)
C38 0.164(4) 0.095(3) 0.115(3) -0.036(3) 0.091(3) -0.021(3)
C39 0.066(2) 0.0483(18) 0.0645(18) -0.0062(15) 0.0067(15) -0.0082(15)
C40 0.067(2) 0.073(2) 0.093(3) -0.0135(18) 0.0037(19) -0.019(2)
C41 0.087(3) 0.063(2) 0.092(3) -0.0127(19) 0.016(2) -0.0286(19)
C42 0.105(3) 0.050(2) 0.099(3) -0.0102(19) -0.006(2) 0.0023(19)
C43 0.076(2) 0.069(2) 0.071(2) -0.0269(19) 0.0115(18) -0.0057(18)
C44A 0.129(9) 0.055(4) 0.107(7) -0.021(5) 0.011(6) 0.006(4)
C45A 0.077(6) 0.115(8) 0.120(8) -0.044(5) 0.007(5) -0.029(6)
C46A 0.172(12) 0.081(7) 0.101(7) -0.067(8) 0.064(8) -0.038(6)
C44B 0.129(8) 0.058(5) 0.164(12) -0.021(5) 0.033(8) -0.021(6)
C45B 0.108(8) 0.096(7) 0.093(7) -0.050(6) 0.027(6) -0.011(5)
C46B 0.149(10) 0.117(9) 0.092(6) -0.076(8) -0.002(7) -0.019(6)
C47 0.065(2) 0.069(2) 0.0624(19) -0.0029(17) 0.0161(16) -0.0084(17)
C48A 0.132(8) 0.101(6) 0.061(4) 0.025(6) 0.004(5) -0.009(4)
C49A 0.087(5) 0.061(4) 0.094(4) -0.009(3) 0.044(4) -0.032(3)
C50A 0.066(4) 0.101(6) 0.120(6) -0.005(4) 0.028(4) -0.041(5)
C48B 0.20(3) 0.24(3) 0.17(3) -0.11(2) 0.14(2) -0.14(2)
C49B 0.125(18) 0.24(3) 0.13(2) 0.029(18) -0.053(15) -0.13(2)
C50B 0.28(4) 0.126(17) 0.27(3) 0.14(2) 0.18(3) 0.074(18)
N1 0.0595(15) 0.0456(13) 0.0585(14) -0.0083(12) 0.0116(12) -0.0074(12)
O1 0.0627(13) 0.0522(12) 0.0620(12) -0.0076(10) 0.0150(11) -0.0002(10)
O2 0.0826(15) 0.0606(13) 0.0641(13) -0.0121(11) 0.0223(12) -0.0127(11)

loop_
_atom_type_symbol
_atom_type_description
_atom_type_scat_dispersion_real
_atom_type_scat_dispersion_imag
_atom_type_scat_source
C C 0.0033 0.0016 'International Tables Vol C Tables 4.2.6.8 and 6.1.1.4'
H H 0 0 'International Tables Vol C Tables 4.2.6.8 and 6.1.1.4'
N N 0.0061 0.0033 'International Tables Vol C Tables 4.2.6.8 and 6.1.1.4'
O O 0.0106 0.006 'International Tables Vol C Tables 4.2.6.8 and 6.1.1.4'

loop_
_geom_angle_atom_site_label_1
_geom_angle_atom_site_label_2
_geom_angle_atom_site_label_3
_geom_angle
O1 C1 N1 123.9(3)
O1 C1 C2 130.3(3)
N1 C1 C2 105.8(2)
C3 C2 C27 121.6(3)
C3 C2 C1 130.2(3)
C27 C2 C1 108.2(2)
C2 C3 C14 118.9(3)
C2 C3 C4 132.4(3)
C14 C3 C4 108.7(2)
C5 C4 C9 118.9(3)
C5 C4 C3 135.2(3)
C9 C4 C3 105.9(2)
C4 C5 C6 120.5(3)
C4 C5 H5 119.7
C6 C5 H5 119.7
C7 C6 C5 118.9(3)
C7 C6 C35 122.0(3)
C5 C6 C35 119.0(3)
C6 C7 C8 121.9(3)
C6 C7 H7 119.1
C8 C7 H7 119.1
C9 C8 C7 117.3(3)
C9 C8 C10 116.0(3)
C7 C8 C10 126.7(3)
C8 C9 C4 122.4(3)
C8 C9 C13 124.8(3)
C4 C9 C13 112.8(2)
C11 C10 C8 121.1(3)
C11 C10 H10 119.5
C8 C10 H10 119.5
C10 C11 C12 119.9(3)
C10 C11 C39 121.9(3)
C12 C11 C39 118.2(3)
C13 C12 C11 121.4(3)
C13 C12 H12 119.3
C11 C12 H12 119.3
C12 C13 C9 116.7(3)
C12 C13 C14 137.0(3)
C9 C13 C14 106.3(2)
C15 C14 C3 119.3(2)
C15 C14 C13 134.4(3)
C3 C14 C13 106.2(2)
C14 C15 C26 120.3(2)
C14 C15 C16 133.6(3)
C26 C15 C16 106.0(2)
C17 C16 C21 116.2(3)
C17 C16 C15 137.3(3)
C21 C16 C15 106.4(2)
C16 C17 C18 121.8(3)
C16 C17 H17 119.1
C18 C17 H17 119.1
C19 C18 C17 119.5(3)
C19 C18 C43 120.3(3)
C17 C18 C43 120.2(3)
C18 C19 C20 121.4(3)
C18 C19 H19 119.3
C20 C19 H19 119.3
C21 C20 C22 116.7(3)
C21 C20 C19 116.2(3)
C22 C20 C19 127.0(3)
C20 C21 C25 122.8(3)
C20 C21 C16 124.8(3)
C25 C21 C16 112.4(3)
C23 C22 C20 122.3(3)
C23 C22 H22 118.9
C20 C22 H22 118.9
C22 C23 C24 119.2(3)
C22 C23 C47 120.5(3)
C24 C23 C47 120.3(3)
C25 C24 C23 120.0(3)
C25 C24 H24 120
C23 C24 H24 120
C24 C25 C21 119.0(3)
C24 C25 C26 135.1(3)
C21 C25 C26 105.9(2)
C27 C26 C15 118.9(3)
C27 C26 C25 131.9(3)
C15 C26 C25 109.3(2)
C26 C27 C2 121.0(3)
C26 C27 C28 130.6(3)
C2 C27 C28 108.4(2)
O2 C28 N1 124.1(3)
O2 C28 C27 130.3(3)
N1 C28 C27 105.6(2)
C30 C29 C34 120.2(3)
C30 C29 N1 119.5(3)
C34 C29 N1 120.3(3)
C29 C30 C31 120.0(3)
C29 C30 H30 120
C31 C30 H30 120
C32 C31 C30 120.0(3)
C32 C31 H31 120
C30 C31 H31 120
C31 C32 C33 120.3(3)
C31 C32 H32 119.8
C33 C32 H32 119.8
C32 C33 C34 120.3(3)
C32 C33 H33 119.9
C34 C33 H33 119.9
C29 C34 C33 119.2(3)
C29 C34 H34 120.4
C33 C34 H34 120.4
C36 C35 C38 111.4(4)
C36 C35 C6 108.6(3)
C38 C35 C6 112.7(3)
C36 C35 C37 108.8(4)
C38 C35 C37 105.2(3)
C6 C35 C37 110.1(3)
C35 C36 H36A 109.5
C35 C36 H36B 109.5
H36A C36 H36B 109.5
C35 C36 H36C 109.5
H36A C36 H36C 109.5
H36B C36 H36C 109.5
C35 C37 H37A 109.5
C35 C37 H37B 109.5
H37A C37 H37B 109.5
C35 C37 H37C 109.5
H37A C37 H37C 109.5
H37B C37 H37C 109.5
C35 C38 H38A 109.5
C35 C38 H38B 109.5
H38A C38 H38B 109.5
C35 C38 H38C 109.5
H38A C38 H38C 109.5
H38B C38 H38C 109.5
C41 C39 C42 108.4(3)
C41 C39 C40 108.5(3)
C42 C39 C40 110.5(3)
C41 C39 C11 112.4(3)
C42 C39 C11 108.7(2)
C40 C39 C11 108.4(3)
C39 C40 H40A 109.5
C39 C40 H40B 109.5
H40A C40 H40B 109.5
C39 C40 H40C 109.5
H40A C40 H40C 109.5
H40B C40 H40C 109.5
C39 C41 H41A 109.5
C39 C41 H41B 109.5
H41A C41 H41B 109.5
C39 C41 H41C 109.5
H41A C41 H41C 109.5
H41B C41 H41C 109.5
C39 C42 H42A 109.5
C39 C42 H42B 109.5
H42A C42 H42B 109.5
C39 C42 H42C 109.5
H42A C42 H42C 109.5
H42B C42 H42C 109.5
C46A C43 C45A 111.2(4)
C45B C43 C44B 109.9(4)
C46A C43 C18 115.6(4)
C45B C43 C18 117.3(4)
C45A C43 C18 108.7(4)
C44B C43 C18 109.5(4)
C45B C43 C46B 107.7(4)
C44B C43 C46B 106.8(4)
C18 C43 C46B 105.1(4)
C46A C43 C44A 108.5(4)
C45A C43 C44A 106.7(4)
C18 C43 C44A 105.6(3)
C43 C44A H44A 109.5
C43 C44A H44B 109.5
H44A C44A H44B 109.5
C43 C44A H44C 109.5
H44A C44A H44C 109.5
H44B C44A H44C 109.5
C43 C45A H45A 109.5
C43 C45A H45B 109.5
H45A C45A H45B 109.5
C43 C45A H45C 109.5
H45A C45A H45C 109.5
H45B C45A H45C 109.5
C43 C46A H46A 109.5
C43 C46A H46B 109.5
H46A C46A H46B 109.5
C43 C46A H46C 109.5
H46A C46A H46C 109.5
H46B C46A H46C 109.5
C43 C44B H44D 109.5
C43 C44B H44E 109.5
H44D C44B H44E 109.5
C43 C44B H44F 109.5
H44D C44B H44F 109.5
H44E C44B H44F 109.5
C43 C45B H45D 109.5
C43 C45B H45E 109.5
H45D C45B H45E 109.5
C43 C45B H45F 109.5
H45D C45B H45F 109.5
H45E C45B H45F 109.5
C43 C46B H46D 109.5
C43 C46B H46E 109.5
H46D C46B H46E 109.5
C43 C46B H46F 109.5
H46D C46B H46F 109.5
H46E C46B H46F 109.5
C50B C47 C48B 110.5(6)
C50B C47 C49B 109.9(7)
C48B C47 C49B 109.8(6)
C48A C47 C50A 108.9(4)
C48A C47 C49A 108.0(4)
C50A C47 C49A 107.0(4)
C50B C47 C23 112.8(9)
C48B C47 C23 108.5(8)
C49B C47 C23 105.1(9)
C48A C47 C23 109.6(5)
C50A C47 C23 111.4(4)
C49A C47 C23 111.8(3)
C47 C48A H48A 109.5
C47 C48A H48B 109.5
H48A C48A H48B 109.5
C47 C48A H48C 109.5
H48A C48A H48C 109.5
H48B C48A H48C 109.5
C47 C49A H49A 109.5
C47 C49A H49B 109.5
H49A C49A H49B 109.5
C47 C49A H49C 109.5
H49A C49A H49C 109.5
H49B C49A H49C 109.5
C47 C50A H50A 109.5
C47 C50A H50B 109.5
H50A C50A H50B 109.5
C47 C50A H50C 109.5
H50A C50A H50C 109.5
H50B C50A H50C 109.5
C47 C48B H48D 109.5
C47 C48B H48E 109.5
H48D C48B H48E 109.5
C47 C48B H48F 109.5
H48D C48B H48F 109.5
H48E C48B H48F 109.5
C47 C49B H49D 109.5
C47 C49B H49E 109.5
H49D C49B H49E 109.5
C47 C49B H49F 109.5
H49D C49B H49F 109.5
H49E C49B H49F 109.5
C47 C50B H50D 109.5
C47 C50B H50E 109.5
H50D C50B H50E 109.5
C47 C50B H50F 109.5
H50D C50B H50F 109.5
H50E C50B H50F 109.5
C28 N1 C1 111.9(2)
C28 N1 C29 124.0(2)
C1 N1 C29 123.9(2)

loop_
_geom_bond_atom_site_label_1
_geom_bond_atom_site_label_2
_geom_bond_distance
C1 O1 1.209(3)
C1 N1 1.407(4)
C1 C2 1.487(4)
C2 C3 1.379(4)
C2 C27 1.396(4)
C3 C14 1.461(4)
C3 C4 1.469(4)
C4 C5 1.371(4)
C4 C9 1.409(4)
C5 C6 1.426(4)
C5 H5 0.94
C6 C7 1.381(4)
C6 C35 1.524(4)
C7 C8 1.409(4)
C7 H7 0.94
C8 C9 1.390(4)
C8 C10 1.425(4)
C9 C13 1.411(4)
C10 C11 1.376(4)
C10 H10 0.94
C11 C12 1.422(4)
C11 C39 1.539(4)
C12 C13 1.371(4)
C12 H12 0.94
C13 C14 1.491(4)
C14 C15 1.386(4)
C15 C26 1.447(4)
C15 C16 1.491(4)
C16 C17 1.372(4)
C16 C21 1.414(4)
C17 C18 1.422(4)
C17 H17 0.94
C18 C19 1.379(4)
C18 C43 1.536(4)
C19 C20 1.414(4)
C19 H19 0.94
C20 C21 1.390(4)
C20 C22 1.407(4)
C21 C25 1.406(4)
C22 C23 1.388(4)
C22 H22 0.94
C23 C24 1.417(4)
C23 C47 1.539(4)
C24 C25 1.384(4)
C24 H24 0.94
C25 C26 1.465(4)
C26 C27 1.386(4)
C27 C28 1.488(4)
C28 O2 1.206(3)
C28 N1 1.407(4)
C29 C30 1.373(4)
C29 C34 1.376(4)
C29 N1 1.427(4)
C30 C31 1.374(4)
C30 H30 0.94
C31 C32 1.365(5)
C31 H31 0.94
C32 C33 1.367(5)
C32 H32 0.94
C33 C34 1.383(5)
C33 H33 0.94
C34 H34 0.94
C35 C36 1.495(5)
C35 C38 1.508(5)
C35 C37 1.535(5)
C36 H36A 0.97
C36 H36B 0.97
C36 H36C 0.97
C37 H37A 0.97
C37 H37B 0.97
C37 H37C 0.97
C38 H38A 0.97
C38 H38B 0.97
C38 H38C 0.97
C39 C41 1.521(4)
C39 C42 1.532(5)
C39 C40 1.535(4)
C40 H40A 0.97
C40 H40B 0.97
C40 H40C 0.97
C41 H41A 0.97
C41 H41B 0.97
C41 H41C 0.97
C42 H42A 0.97
C42 H42B 0.97
C42 H42C 0.97
C43 C46A 1.501(6)
C43 C45B 1.509(6)
C43 C45A 1.527(6)
C43 C44B 1.535(6)
C43 C46B 1.559(6)
C43 C44A 1.561(6)
C44A H44A 0.97
C44A H44B 0.97
C44A H44C 0.97
C45A H45A 0.97
C45A H45B 0.97
C45A H45C 0.97
C46A H46A 0.97
C46A H46B 0.97
C46A H46C 0.97
C44B H44D 0.97
C44B H44E 0.97
C44B H44F 0.97
C45B H45D 0.97
C45B H45E 0.97
C45B H45F 0.97
C46B H46D 0.97
C46B H46E 0.97
C46B H46F 0.97
C47 C50B 1.501(7)
C47 C48B 1.504(7)
C47 C49B 1.510(7)
C47 C48A 1.512(6)
C47 C50A 1.519(6)
C47 C49A 1.528(5)
C48A H48A 0.97
C48A H48B 0.97
C48A H48C 0.97
C49A H49A 0.97
C49A H49B 0.97
C49A H49C 0.97
C50A H50A 0.97
C50A H50B 0.97
C50A H50C 0.97
C48B H48D 0.97
C48B H48E 0.97
C48B H48F 0.97
C49B H49D 0.97
C49B H49E 0.97
C49B H49F 0.97
C50B H50D 0.97
C50B H50E 0.97
C50B H50F 0.97

loop_
_geom_torsion_atom_site_label_1
_geom_torsion_atom_site_label_2
_geom_torsion_atom_site_label_3
_geom_torsion_atom_site_label_4
_geom_torsion
O1 C1 C2 C3 1.2(5)
N1 C1 C2 C3 -178.7(3)
O1 C1 C2 C27 -177.3(3)
N1 C1 C2 C27 2.8(3)
C27 C2 C3 C14 1.3(4)
C1 C2 C3 C14 -177.1(3)
C27 C2 C3 C4 -176.2(3)
C1 C2 C3 C4 5.4(5)
C2 C3 C4 C5 0.2(6)
C14 C3 C4 C5 -177.5(3)
C2 C3 C4 C9 178.4(3)
C14 C3 C4 C9 0.7(3)
C9 C4 C5 C6 1.8(4)
C3 C4 C5 C6 179.8(3)
C4 C5 C6 C7 -2.4(5)
C4 C5 C6 C35 -179.6(3)
C5 C6 C7 C8 1.3(5)
C35 C6 C7 C8 178.3(3)
C6 C7 C8 C9 0.5(5)
C6 C7 C8 C10 -179.4(3)
C7 C8 C9 C4 -1.2(4)
C10 C8 C9 C4 178.7(3)
C7 C8 C9 C13 179.6(3)
C10 C8 C9 C13 -0.5(4)
C5 C4 C9 C8 0.1(4)
C3 C4 C9 C8 -178.5(3)
C5 C4 C9 C13 179.3(3)
C3 C4 C9 C13 0.8(3)
C9 C8 C10 C11 1.7(4)
C7 C8 C10 C11 -178.4(3)
C8 C10 C11 C12 -1.2(5)
C8 C10 C11 C39 178.8(3)
C10 C11 C12 C13 -0.7(5)
C39 C11 C12 C13 179.3(3)
C11 C12 C13 C9 1.8(4)
C11 C12 C13 C14 -176.2(3)
C8 C9 C13 C12 -1.3(5)
C4 C9 C13 C12 179.5(3)
C8 C9 C13 C14 177.4(3)
C4 C9 C13 C14 -1.9(3)
C2 C3 C14 C15 -1.1(4)
C4 C3 C14 C15 176.9(3)
C2 C3 C14 C13 -179.9(2)
C4 C3 C14 C13 -1.8(3)
C12 C13 C14 C15 2.0(6)
C9 C13 C14 C15 -176.2(3)
C12 C13 C14 C3 -179.6(3)
C9 C13 C14 C3 2.2(3)
C3 C14 C15 C26 0.8(4)
C13 C14 C15 C26 179.1(3)
C3 C14 C15 C16 -178.4(3)
C13 C14 C15 C16 -0.1(6)
C14 C15 C16 C17 2.6(6)
C26 C15 C16 C17 -176.6(3)
C14 C15 C16 C21 179.9(3)
C26 C15 C16 C21 0.6(3)
C21 C16 C17 C18 1.1(4)
C15 C16 C17 C18 178.2(3)
C16 C17 C18 C19 -0.6(5)
C16 C17 C18 C43 179.4(3)
C17 C18 C19 C20 0.1(5)
C43 C18 C19 C20 -180.0(3)
C18 C19 C20 C21 -0.1(4)
C18 C19 C20 C22 -178.7(3)
C22 C20 C21 C25 0.5(4)
C19 C20 C21 C25 -178.3(3)
C22 C20 C21 C16 179.4(3)
C19 C20 C21 C16 0.7(4)
C17 C16 C21 C20 -1.2(4)
C15 C16 C21 C20 -179.1(3)
C17 C16 C21 C25 177.8(3)
C15 C16 C21 C25 -0.1(3)
C21 C20 C22 C23 0.0(4)
C19 C20 C22 C23 178.6(3)
C20 C22 C23 C24 -0.1(5)
C20 C22 C23 C47 179.5(3)
C22 C23 C24 C25 -0.3(4)
C47 C23 C24 C25 -179.8(3)
C23 C24 C25 C21 0.7(4)
C23 C24 C25 C26 -178.5(3)
C20 C21 C25 C24 -0.9(4)
C16 C21 C25 C24 -179.9(3)
C20 C21 C25 C26 178.6(3)
C16 C21 C25 C26 -0.5(3)
C14 C15 C26 C27 -0.5(4)
C16 C15 C26 C27 178.8(3)
C14 C15 C26 C25 179.7(3)
C16 C15 C26 C25 -0.9(3)
C24 C25 C26 C27 0.5(6)
C21 C25 C26 C27 -178.8(3)
C24 C25 C26 C15 -179.8(3)
C21 C25 C26 C15 0.9(3)
C15 C26 C27 C2 0.6(4)
C25 C26 C27 C2 -179.7(3)
C15 C26 C27 C28 -179.1(3)
C25 C26 C27 C28 0.6(6)
C3 C2 C27 C26 -1.0(4)
C1 C2 C27 C26 177.6(3)
C3 C2 C27 C28 178.7(3)
C1 C2 C27 C28 -2.6(3)
C26 C27 C28 O2 1.6(6)
C2 C27 C28 O2 -178.1(3)
C26 C27 C28 N1 -178.8(3)
C2 C27 C28 N1 1.5(3)
C34 C29 C30 C31 0.2(5)
N1 C29 C30 C31 178.6(3)
C29 C30 C31 C32 -0.3(5)
C30 C31 C32 C33 0.5(6)
C31 C32 C33 C34 -0.7(6)
C30 C29 C34 C33 -0.4(5)
N1 C29 C34 C33 -178.8(3)
C32 C33 C34 C29 0.6(6)
C7 C6 C35 C36 -104.6(4)
C5 C6 C35 C36 72.4(4)
C7 C6 C35 C38 19.4(5)
C5 C6 C35 C38 -163.6(3)
C7 C6 C35 C37 136.4(3)
C5 C6 C35 C37 -46.6(4)
C10 C11 C39 C41 -1.0(4)
C12 C11 C39 C41 178.9(3)
C10 C11 C39 C42 -121.0(3)
C12 C11 C39 C42 59.0(4)
C10 C11 C39 C40 118.9(3)
C12 C11 C39 C40 -61.1(4)
C19 C18 C43 C46A -177.2(5)
C17 C18 C43 C46A 2.8(6)
C19 C18 C43 C45B -4.2(6)
C17 C18 C43 C45B 175.8(5)
C19 C18 C43 C45A -51.3(5)
C17 C18 C43 C45A 128.6(5)
C19 C18 C43 C44B 121.9(5)
C17 C18 C43 C44B -58.2(6)
C19 C18 C43 C46B -123.7(5)
C17 C18 C43 C46B 56.2(6)
C19 C18 C43 C44A 62.9(5)
C17 C18 C43 C44A -117.2(5)
C22 C23 C47 C50B 134.6(17)
C24 C23 C47 C50B -45.8(17)
C22 C23 C47 C48B 11.8(17)
C24 C23 C47 C48B -168.6(17)
C22 C23 C47 C49B -105.6(16)
C24 C23 C47 C49B 74.0(17)
C22 C23 C47 C48A -70.6(5)
C24 C23 C47 C48A 108.9(5)
C22 C23 C47 C50A 50.0(5)
C24 C23 C47 C50A -130.5(5)
C22 C23 C47 C49A 169.7(4)
C24 C23 C47 C49A -10.8(5)
O2 C28 N1 C1 180.0(3)
C27 C28 N1 C1 0.3(3)
O2 C28 N1 C29 -5.3(5)
C27 C28 N1 C29 175.0(3)
O1 C1 N1 C28 178.2(3)
C2 C1 N1 C28 -1.9(3)
O1 C1 N1 C29 3.5(4)
C2 C1 N1 C29 -176.6(3)
C30 C29 N1 C28 -116.0(3)
C34 C29 N1 C28 62.4(4)
C30 C29 N1 C1 58.1(4)
C34 C29 N1 C1 -123.5(3)

_cod_database_fobs_code 1542981
